data_4323212
loop_
_publ_author_name
'Vadim Yu. Kukushkin'
'Tatyana B. Pakhomova'
'Yuri N. Kukushkin'
'Rudolf Herrmann'
'Gabriele Wagner'
'Armando J. L. Pombeiro'

_publ_section_title
;
 Iminoacylation. 1. Addition of Ketoximes or Aldoximes to
 Platinum(IV)-Bound Organonitriles
;
_journal_name_full 'Inorganic Chemistry'
_journal_page_first 6511
_journal_page_last 6517
_journal_paper_doi 10.1021/ic9807745
_journal_volume 37
_journal_year 1998
_chemical_formula_sum 'C10 H20 Cl4 N4 O2 Pt'
_chemical_formula_weight 565.19
_chemical_name_systematic
; 
 ? 
;
_space_group_IT_number 15
_symmetry_cell_setting monoclinic
_symmetry_space_group_name_Hall '-C 2yc'
_symmetry_space_group_name_H-M 'C 1 2/c 1'
_atom_sites_solution_hydrogens difmap
_atom_sites_solution_primary direct
_atom_sites_solution_secondary difmap
_audit_creation_method SHELXL-97
_cell_angle_alpha 90.00
_cell_angle_beta 104.34(3)
_cell_angle_gamma 90.00
_cell_formula_units_Z 4
_cell_length_a 17.767(4)
_cell_length_b 8.602(2)
_cell_length_c 12.234(2)
_cell_measurement_reflns_used 24
_cell_measurement_temperature 293(2)
_cell_measurement_theta_max 15
_cell_measurement_theta_min 10
_cell_volume 1811.5(7)
_computing_structure_refinement 'SHELXL-97 (Sheldrick, 1997)'
_computing_structure_solution 'SHELXS-97 (Sheldrick, 1990)'
_diffrn_ambient_temperature 293(2)
_diffrn_measured_fraction_theta_full 0.412
_diffrn_measured_fraction_theta_max 0.412
_diffrn_measurement_device CAD-4
_diffrn_measurement_method theta/2theta
_diffrn_radiation_monochromator beta-filter
_diffrn_radiation_source 'fine-focus sealed tube'
_diffrn_radiation_type MoK\a
_diffrn_radiation_wavelength 0.71073
_diffrn_reflns_av_R_equivalents 0.0433
_diffrn_reflns_av_sigmaI/netI 0.0207
_diffrn_reflns_limit_h_max 20
_diffrn_reflns_limit_h_min -20
_diffrn_reflns_limit_k_max 10
_diffrn_reflns_limit_k_min 0
_diffrn_reflns_limit_l_max 14
_diffrn_reflns_limit_l_min 0
_diffrn_reflns_number 1384
_diffrn_reflns_theta_full 24.97
_diffrn_reflns_theta_max 24.97
_diffrn_reflns_theta_min 2.37
_diffrn_standards_decay_% 1.
_diffrn_standards_interval_time 60
_diffrn_standards_number 3
_exptl_absorpt_coefficient_mu 8.343
_exptl_absorpt_correction_T_max 0.5550
_exptl_absorpt_correction_T_min 0.1886
_exptl_absorpt_correction_type numeric
_exptl_crystal_colour light-yellow
_exptl_crystal_density_diffrn 2.072
_exptl_crystal_density_method 'not measured'
_exptl_crystal_description plate
_exptl_crystal_F_000 1080
_exptl_crystal_size_max 0.30
_exptl_crystal_size_mid 0.28
_exptl_crystal_size_min 0.08
_refine_diff_density_max 1.351
_refine_diff_density_min -1.274
_refine_diff_density_rms 0.146
_refine_ls_extinction_coef 0.00094(15)
_refine_ls_extinction_expression Fc^*^=kFc[1+0.001xFc^2^\l^3^/sin(2\q)]^-1/4^
_refine_ls_extinction_method SHELXL
_refine_ls_goodness_of_fit_ref 1.091
_refine_ls_hydrogen_treatment refined
_refine_ls_matrix_type fullcycle
_refine_ls_number_parameters 138
_refine_ls_number_reflns 1312
_refine_ls_number_restraints 0
_refine_ls_restrained_S_all 1.091
_refine_ls_R_factor_all 0.0270
_refine_ls_R_factor_gt 0.0266
_refine_ls_shift/su_max 0.060
_refine_ls_shift/su_mean 0.008
_refine_ls_structure_factor_coef Fsqd
_refine_ls_weighting_details 'w=1/[\s^2^(Fo^2^)+(0.0526P)^2^+0.0000P] where P=(Fo^2^+2Fc^2^)/3'
_refine_ls_weighting_scheme calc
_refine_ls_wR_factor_gt 0.0615
_refine_ls_wR_factor_ref 0.0615
_reflns_number_gt 1310
_reflns_number_total 1312
_reflns_threshold_expression >2sigma(I)
_cod_data_source_file ic9807745_1.cif
_cod_data_source_block pmb12
_cod_depositor_comments
;
The following automatic conversions were performed:

'_refine_ls_weighting_scheme' value 'calc
w=1/[\s^2^(Fo^2^)+(0.0526P)^2^+0.0000P] where P=(Fo^2^+2Fc^2^)/3' was
changed to 'calc'. New tag '_refine_ls_weighting_details' was
created. The value of the new tag was set to
'w=1/[\s^2^(Fo^2^)+(0.0526P)^2^+0.0000P] where P=(Fo^2^+2Fc^2^)/3'.

Automatic conversion script
Id: cif_fix_values 3143 2015-03-26 13:38:13Z robertas 
;
_cod_original_sg_symbol_H-M 'C 2/c'
_cod_database_code 4323212

loop_
_symmetry_equiv_pos_as_xyz
'x, y, z'
'x, -y, z+1/2'
'x+1/2, y+1/2, z'
'x+1/2, -y+1/2, z+1/2'
'-x, -y, -z'
'-x, y, -z-1/2'
'-x+1/2, -y+1/2, -z'
'-x+1/2, y+1/2, -z-1/2'

loop_
_atom_site_label
_atom_site_type_symbol
_atom_site_fract_x
_atom_site_fract_y
_atom_site_fract_z
_atom_site_U_iso_or_equiv
_atom_site_adp_type
_atom_site_occupancy
_atom_site_calc_flag
_atom_site_refinement_flags
_atom_site_disorder_assembly
_atom_site_disorder_group
Pt Pt 0.0000 0.35277(3) 0.2500 0.03361(15) Uani 1 d S . .
Cl1 Cl 0.0000 0.6218(2) 0.2500 0.0590(6) Uani 1 d S . .
Cl2 Cl 0.08814(9) 0.35759(16) 0.13930(13) 0.0514(3) Uani 1 d . . .
Cl3 Cl 0.0000 0.0831(2) 0.2500 0.0445(4) Uani 1 d S . .
O1 O 0.1774(2) 0.3354(4) 0.5575(3) 0.0460(9) Uani 1 d . . .
N1 N 0.0932(3) 0.3637(5) 0.3845(4) 0.0421(10) Uani 1 d . . .
N2 N 0.2235(3) 0.4537(6) 0.5193(4) 0.0480(11) Uani 1 d . . .
C1 C 0.1117(3) 0.3009(6) 0.4812(4) 0.0388(11) Uani 1 d . . .
C2 C 0.0667(5) 0.1825(9) 0.5261(6) 0.0547(15) Uani 1 d . . .
C3 C 0.2710(4) 0.5101(6) 0.6051(5) 0.0505(15) Uani 1 d . . .
C4 C 0.2790(5) 0.4690(11) 0.7241(6) 0.0658(19) Uani 1 d . . .
C5 C 0.3242(5) 0.6322(9) 0.5800(9) 0.072(2) Uani 1 d . . .
H1N1 H 0.122(4) 0.423(8) 0.376(5) 0.043(18) Uiso 1 d . . .
H21 H 0.051(7) 0.224(14) 0.578(9) 0.12(4) Uiso 1 d . . .
H22 H 0.026(6) 0.148(7) 0.463(8) 0.07(3) Uiso 1 d . . .
H23 H 0.106(7) 0.100(13) 0.556(9) 0.11(3) Uiso 1 d . . .
H41 H 0.319(7) 0.409(12) 0.759(9) 0.11(3) Uiso 1 d . . .
H42 H 0.233(6) 0.435(11) 0.739(7) 0.08(3) Uiso 1 d . . .
H43 H 0.285(7) 0.551(16) 0.768(9) 0.13(4) Uiso 1 d . . .
H51 H 0.378(5) 0.615(9) 0.610(7) 0.06(2) Uiso 1 d . . .
H52 H 0.315(6) 0.746(14) 0.611(8) 0.12(3) Uiso 1 d . . .
H53 H 0.319(7) 0.642(9) 0.508(10) 0.09(4) Uiso 1 d . . .

loop_
_atom_site_aniso_label
_atom_site_aniso_U_11
_atom_site_aniso_U_22
_atom_site_aniso_U_33
_atom_site_aniso_U_23
_atom_site_aniso_U_13
_atom_site_aniso_U_12
Pt 0.03002(19) 0.03672(19) 0.02882(19) 0.000 -0.00272(11) 0.000
Cl1 0.0774(16) 0.0376(9) 0.0538(12) 0.000 0.0008(11) 0.000
Cl2 0.0402(7) 0.0681(9) 0.0452(8) 0.0045(6) 0.0093(6) -0.0061(6)
Cl3 0.0430(9) 0.0373(9) 0.0462(9) 0.000 -0.0023(7) 0.000
O1 0.043(2) 0.050(2) 0.036(2) -0.0014(15) -0.0080(17) 0.0015(16)
N1 0.041(3) 0.044(2) 0.039(3) 0.0005(19) 0.004(2) -0.004(2)
N2 0.040(3) 0.048(2) 0.049(3) -0.001(2) -0.001(2) 0.002(2)
C1 0.038(3) 0.042(2) 0.030(3) -0.004(2) -0.005(2) 0.005(2)
C2 0.059(4) 0.058(3) 0.040(3) 0.006(3) -0.001(3) -0.009(3)
C3 0.039(3) 0.048(3) 0.051(3) -0.009(2) -0.015(3) 0.011(2)
C4 0.056(4) 0.077(5) 0.049(4) -0.009(4) -0.016(3) 0.004(4)
C5 0.041(4) 0.067(4) 0.090(6) -0.002(4) -0.016(4) -0.006(3)

loop_
_atom_type_symbol
_atom_type_description
_atom_type_scat_dispersion_real
_atom_type_scat_dispersion_imag
_atom_type_scat_source
C C 0.0033 0.0016 'International Tables Vol C Tables 4.2.6.8 and 6.1.1.4'
H H 0.0000 0.0000 'International Tables Vol C Tables 4.2.6.8 and 6.1.1.4'
N N 0.0061 0.0033 'International Tables Vol C Tables 4.2.6.8 and 6.1.1.4'
O O 0.0106 0.0060 'International Tables Vol C Tables 4.2.6.8 and 6.1.1.4'
Cl Cl 0.1484 0.1585 'International Tables Vol C Tables 4.2.6.8 and 6.1.1.4'
Pt Pt -1.7033 8.3905 'International Tables Vol C Tables 4.2.6.8 and 6.1.1.4'

loop_
_geom_angle_atom_site_label_1
_geom_angle_atom_site_label_2
_geom_angle_atom_site_label_3
_geom_angle
_geom_angle_site_symmetry_1
_geom_angle_site_symmetry_3
_geom_angle_publ_flag
N1 Pt N1 174.7(3) 6_556 . ?
N1 Pt Cl2 93.40(15) 6_556 . ?
N1 Pt Cl2 86.50(15) . . ?
N1 Pt Cl2 86.50(15) 6_556 6_556 ?
N1 Pt Cl2 93.40(15) . 6_556 ?
Cl2 Pt Cl2 177.94(7) . 6_556 ?
N1 Pt Cl1 87.34(13) 6_556 . ?
N1 Pt Cl1 87.34(13) . . ?
Cl2 Pt Cl1 88.97(4) . . ?
Cl2 Pt Cl1 88.97(4) 6_556 . ?
N1 Pt Cl3 92.66(13) 6_556 . ?
N1 Pt Cl3 92.66(13) . . ?
Cl2 Pt Cl3 91.03(4) . . ?
Cl2 Pt Cl3 91.03(4) 6_556 . ?
Cl1 Pt Cl3 180.0 . . ?
C1 O1 N2 113.3(4) . . ?
C1 N1 Pt 135.1(4) . . ?
C3 N2 O1 108.3(5) . . ?
N1 C1 O1 122.6(5) . . ?
N1 C1 C2 126.8(5) . . ?
O1 C1 C2 110.6(5) . . ?
N2 C3 C4 127.5(6) . . ?
N2 C3 C5 115.1(7) . . ?
C4 C3 C5 117.5(6) . . ?

loop_
_geom_bond_atom_site_label_1
_geom_bond_atom_site_label_2
_geom_bond_distance
_geom_bond_site_symmetry_2
_geom_bond_publ_flag
Pt N1 2.027(5) 6_556 ?
Pt N1 2.027(5) . ?
Pt Cl2 2.3106(16) . ?
Pt Cl2 2.3106(16) 6_556 ?
Pt Cl1 2.314(2) . ?
Pt Cl3 2.3195(18) . ?
O1 C1 1.335(7) . ?
O1 N2 1.454(6) . ?
N1 C1 1.268(7) . ?
N2 C3 1.269(7) . ?
C1 C2 1.483(9) . ?
C3 C4 1.471(10) . ?
C3 C5 1.494(11) . ?
